data_7005189
loop_
_publ_author_name
'Cowley, Andrew R.'
'Dilworth, Jonathan R.'
'Salichou, Maria'

_publ_section_title
;
 Syntheses and structures of pyrazolylmethane complexes of
 rhenium(III), (IV) and (V).
;
_journal_issue 16
_journal_name_full 'Dalton transactions (Cambridge, England : 2003)'
_journal_page_first 1621
_journal_page_last 1629
_journal_paper_doi 10.1039/b617549j
_journal_year 2007
_chemical_compound_source
;
synthesis as described
;
_chemical_formula_moiety ' C10 H10 Cl3 N6 Re, O4 Re, 2(C H Cl3) '
_chemical_formula_sum 'C12 H12 Cl9 N6 O4 Re2'
_chemical_formula_weight 995.74
_chemical_name_systematic
;
?
;
_space_group_IT_number 14
_symmetry_cell_setting monoclinic
_symmetry_space_group_name_Hall '-P 2ybc'
_symmetry_space_group_name_H-M 'P 1 21/c 1'
_atom_sites_solution_hydrogens geom
_atom_sites_solution_primary direct
_cell_angle_alpha 90
_cell_angle_beta 106.5516(7)
_cell_angle_gamma 90
_cell_formula_units_Z 8
_cell_length_a 15.7338(2)
_cell_length_b 15.8808(2)
_cell_length_c 22.0122(3)
_cell_measurement_reflns_used 11977
_cell_measurement_temperature 150
_cell_measurement_theta_max 27
_cell_measurement_theta_min 5
_cell_volume 5272.18(12)
_computing_cell_refinement
;
KappaCCD software 'DENZO' (Otwinowski & Minor, 1996)
;
_computing_data_collection
;
KappaCCD software 'Collect' (Nonius, 2000)
;
_computing_data_reduction
;
KappaCCD software 'DENZO' (Otwinowski & Minor, 1996)
;
_computing_publication_material
;
CRYSTALS (Watkin et al, 2001)
;
_computing_structure_refinement
;
CRYSTALS (Watkin et al, 2001)
;
_computing_structure_solution 'SIR92 (Giacovazzo et al, 1992)'
_diffrn_ambient_temperature 150
_diffrn_measured_fraction_theta_full 0.992
_diffrn_measured_fraction_theta_max 0.992
_diffrn_measurement_device_type
;
Nonius KappaCCD
;
_diffrn_measurement_method \w
_diffrn_radiation_monochromator graphite
_diffrn_radiation_type 'Mo K\a'
_diffrn_radiation_wavelength 0.71073
_diffrn_reflns_av_R_equivalents 0.075
_diffrn_reflns_limit_h_max 20
_diffrn_reflns_limit_h_min -20
_diffrn_reflns_limit_k_max 20
_diffrn_reflns_limit_k_min -20
_diffrn_reflns_limit_l_max 28
_diffrn_reflns_limit_l_min -28
_diffrn_reflns_number 52740
_diffrn_reflns_theta_full 27.475
_diffrn_reflns_theta_max 27.475
_diffrn_reflns_theta_min 5.107
_diffrn_standards_decay_% 0.00
_diffrn_standards_interval_count 0
_diffrn_standards_interval_time 0
_diffrn_standards_number 0
_exptl_absorpt_coefficient_mu 10.120
_exptl_absorpt_correction_T_max 0.67
_exptl_absorpt_correction_T_min 0.45
_exptl_absorpt_correction_type multi-scan
_exptl_absorpt_process_details
;
Denzo/Scalepack (Otwinowski & Minor, 1996)
;
_exptl_crystal_colour ' pale green '
_exptl_crystal_density_diffrn 2.509
_exptl_crystal_description ' block '
_exptl_crystal_F_000 3688
_exptl_crystal_size_max 0.08
_exptl_crystal_size_mid 0.08
_exptl_crystal_size_min 0.04
_exptl_crystal_thermal_history
;
The material was crystallised at ambient temperature. A suitable crystal
was cooled rapidly to 150K for single-crystal X-ray diffraction analysis.
;
_refine_diff_density_max 7.46
_refine_diff_density_min -2.37
_refine_ls_extinction_method None
_refine_ls_goodness_of_fit_ref 1.0792
_refine_ls_hydrogen_treatment noref
_refine_ls_matrix_type full
_refine_ls_number_parameters 595
_refine_ls_number_reflns 8182
_refine_ls_number_restraints 0
_refine_ls_R_factor_all 0.0640
_refine_ls_R_factor_gt 0.0415
_refine_ls_shift/su_max 0.003282
_refine_ls_structure_factor_coef F
_refine_ls_weighting_details
;
Method, part 1, Chebychev polynomial, (Watkin, 1994, Prince, 1982)
[weight] = 1.0/[A~0~*T~0~(x)+A~1~*T~1~(x) ... +A~n-1~]*T~n-1~(x)]
where A~i~ are the Chebychev coefficients listed below and x= Fcalc/Fmax
Method = Robust Weighting (Prince, 1982)
W = [weight] * [1-(deltaF/6*sigmaF)^2^]^2^
A~i~ are:
0.702 0.549 0.416
;
_refine_ls_weighting_scheme calc
_refine_ls_wR_factor_all 0.0697
_refine_ls_wR_factor_gt 0.0489
_refine_ls_wR_factor_ref 0.0489
_reflns_limit_h_max 19
_reflns_limit_h_min -20
_reflns_limit_k_max 20
_reflns_limit_k_min 0
_reflns_limit_l_max 28
_reflns_limit_l_min 0
_reflns_number_gt 8182
_reflns_number_total 11977
_reflns_threshold_expression I>3.00u(I)
_cod_data_source_file b617549j.txt
_cod_data_source_block ARC1138
_cod_depositor_comments
;
The following automatic conversions were performed:
'_symmetry_cell_setting' value 'Monoclinic' changed to 'monoclinic'
according to '/home/saulius/struct/CIF-dictionaries/cif_core.dic'
dictionary named 'cif_core.dic' version 2.4.1 from 2010-06-29.

Automatic conversion script
Id: cif_fix_enum 1527 2010-12-29 10:47:43Z saulius 
;
_cod_original_sg_symbol_H-M 'P 1 21/c 1 '
_cod_original_formula_sum ' C12 H12 Cl9 N6 O4 Re2 '
_cod_database_code 7005189

loop_
_symmetry_equiv_pos_as_xyz
x,y,z
-x,-y,-z
-x,y+1/2,-z+1/2
x,-y+1/2,z+1/2

loop_
_atom_site_label
_atom_site_type_symbol
_atom_site_fract_x
_atom_site_fract_y
_atom_site_fract_z
_atom_site_U_iso_or_equiv
_atom_site_occupancy
_atom_site_adp_type
Re1 Re 0.643710(19) 0.22225(2) 0.759617(14) 0.0166 1.0000 Uani
Cl1 Cl 0.69732(14) 0.08628(12) 0.77227(11) 0.0267 1.0000 Uani
Cl2 Cl 0.70304(14) 0.25165(14) 0.67831(10) 0.0273 1.0000 Uani
Cl3 Cl 0.76338(14) 0.27402(14) 0.83621(11) 0.0287 1.0000 Uani
N1 N 0.5823(4) 0.3407(4) 0.7496(3) 0.0180 1.0000 Uani
N2 N 0.4963(4) 0.3493(4) 0.7480(3) 0.0135 1.0000 Uani
C1 C 0.6122(6) 0.4198(5) 0.7459(4) 0.0248 1.0000 Uani
C2 C 0.5431(6) 0.4769(5) 0.7405(4) 0.0264 1.0000 Uani
C3 C 0.4714(6) 0.4310(5) 0.7411(4) 0.0228 1.0000 Uani
N3 N 0.5696(4) 0.2017(4) 0.8248(3) 0.0185 1.0000 Uani
N4 N 0.4850(4) 0.2317(4) 0.8113(3) 0.0163 1.0000 Uani
C4 C 0.5855(6) 0.1595(6) 0.8789(4) 0.0308 1.0000 Uani
C5 C 0.5089(6) 0.1621(7) 0.9005(4) 0.0316 1.0000 Uani
C6 C 0.4473(6) 0.2073(6) 0.8568(4) 0.0265 1.0000 Uani
N5 N 0.5228(4) 0.1856(4) 0.6949(3) 0.0193 1.0000 Uani
N6 N 0.4442(4) 0.2172(4) 0.6999(3) 0.0185 1.0000 Uani
C7 C 0.5012(6) 0.1359(5) 0.6435(4) 0.0221 1.0000 Uani
C8 C 0.4087(6) 0.1355(6) 0.6163(4) 0.0305 1.0000 Uani
C9 C 0.3749(5) 0.1884(5) 0.6538(4) 0.0217 1.0000 Uani
C10 C 0.4454(5) 0.2739(5) 0.7513(4) 0.0181 1.0000 Uani
Re2 Re 0.149297(19) 0.40530(2) 0.259236(15) 0.0175 1.0000 Uani
Cl4 Cl 0.19796(14) 0.26775(13) 0.26367(11) 0.0286 1.0000 Uani
Cl5 Cl 0.20425(14) 0.44154(15) 0.17676(10) 0.0281 1.0000 Uani
Cl6 Cl 0.27296(14) 0.44844(14) 0.33567(10) 0.0275 1.0000 Uani
N7 N 0.0891(4) 0.5245(4) 0.2554(3) 0.0172 1.0000 Uani
N8 N 0.0031(4) 0.5309(4) 0.2567(3) 0.0173 1.0000 Uani
C11 C 0.1174(6) 0.6032(5) 0.2505(4) 0.0228 1.0000 Uani
C12 C 0.0484(6) 0.6599(6) 0.2491(4) 0.0262 1.0000 Uani
C13 C -0.0220(6) 0.6119(5) 0.2527(4) 0.0244 1.0000 Uani
N9 N 0.0807(4) 0.3822(4) 0.3276(3) 0.0193 1.0000 Uani
N10 N -0.0050(4) 0.4089(4) 0.3168(3) 0.0195 1.0000 Uani
C14 C 0.1005(7) 0.3434(7) 0.3837(5) 0.0367 1.0000 Uani
C15 C 0.0289(8) 0.3436(8) 0.4086(6) 0.0461 1.0000 Uani
C16 C -0.0372(7) 0.3864(7) 0.3648(5) 0.0342 1.0000 Uani
N11 N 0.0256(4) 0.3717(4) 0.1961(3) 0.0175 1.0000 Uani
N12 N -0.0520(4) 0.4021(4) 0.2051(3) 0.0188 1.0000 Uani
C17 C 0.0017(5) 0.3248(5) 0.1434(4) 0.0222 1.0000 Uani
C18 C -0.0909(6) 0.3255(5) 0.1190(4) 0.0246 1.0000 Uani
C19 C -0.1227(5) 0.3732(5) 0.1591(4) 0.0223 1.0000 Uani
C20 C -0.0465(5) 0.4558(5) 0.2600(4) 0.0183 1.0000 Uani
Re3 Re 0.70226(2) -0.07140(2) 0.633067(15) 0.0185 1.0000 Uani
O1 O 0.6503(5) -0.1212(4) 0.6812(3) 0.0341 1.0000 Uani
O2 O 0.8112(4) -0.0485(4) 0.6745(3) 0.0348 1.0000 Uani
O3 O 0.7045(5) -0.1355(5) 0.5716(4) 0.0421 1.0000 Uani
O4 O 0.6487(5) 0.0206(5) 0.6051(3) 0.0434 1.0000 Uani
Re4 Re 0.19048(2) 0.11467(2) 0.118951(15) 0.0188 1.0000 Uani
O5 O 0.1410(4) 0.0550(4) 0.1646(3) 0.0342 1.0000 Uani
O6 O 0.2994(4) 0.1369(5) 0.1598(3) 0.0349 1.0000 Uani
O7 O 0.1897(6) 0.0619(6) 0.0514(4) 0.0536 1.0000 Uani
O8 O 0.1328(6) 0.2064(5) 0.0975(4) 0.0509 1.0000 Uani
C21 C 0.6061(6) -0.1166(6) 0.9517(4) 0.0261 1.0000 Uani
Cl7 Cl 0.61578(16) -0.02235(15) 0.99562(12) 0.0351 1.0000 Uani
Cl8 Cl 0.65797(16) -0.19994(16) 1.00171(12) 0.0369 1.0000 Uani
Cl9 Cl 0.49324(16) -0.14161(18) 0.91642(11) 0.0375 1.0000 Uani
C22 C 0.6072(6) 0.3907(6) 0.9790(4) 0.0313 1.0000 Uani
Cl10 Cl 0.6011(3) 0.4135(2) 0.89943(13) 0.0582 1.0000 Uani
Cl11 Cl 0.50080(19) 0.3660(3) 0.98420(14) 0.0574 1.0000 Uani
Cl12 Cl 0.6797(2) 0.3079(2) 1.00758(17) 0.0591 1.0000 Uani
C23 C 0.1129(7) 0.0743(6) 0.4544(5) 0.0324 1.0000 Uani
Cl13 Cl 0.1149(2) 0.15809(17) 0.50666(13) 0.0445 1.0000 Uani
Cl14 Cl 0.1748(2) -0.01077(18) 0.49538(15) 0.0473 1.0000 Uani
Cl15 Cl 0.00386(18) 0.0426(2) 0.41522(14) 0.0469 1.0000 Uani
C24 C 0.1643(6) 0.5890(6) 0.4660(4) 0.0290 1.0000 Uani
Cl16 Cl 0.17234(18) 0.65541(19) 0.53120(12) 0.0433 1.0000 Uani
Cl17 Cl 0.05447(19) 0.5788(2) 0.41951(14) 0.0540 1.0000 Uani
Cl18 Cl 0.22979(18) 0.62890(16) 0.41961(11) 0.0362 1.0000 Uani
H11 H 0.6742 0.4350 0.7467 0.0318 1.0000 Uiso
H21 H 0.5462 0.5396 0.7369 0.0325 1.0000 Uiso
H31 H 0.4107 0.4533 0.7372 0.0264 1.0000 Uiso
H41 H 0.6423 0.1306 0.9009 0.0366 1.0000 Uiso
H51 H 0.5016 0.1358 0.9400 0.0408 1.0000 Uiso
H61 H 0.3856 0.2203 0.8580 0.0333 1.0000 Uiso
H71 H 0.5445 0.1038 0.6269 0.0253 1.0000 Uiso
H81 H 0.3745 0.1036 0.5779 0.0330 1.0000 Uiso
H91 H 0.3110 0.2024 0.6477 0.0242 1.0000 Uiso
H101 H 0.3830 0.2908 0.7478 0.0213 1.0000 Uiso
H111 H 0.1779 0.6189 0.2482 0.0285 1.0000 Uiso
H121 H 0.0504 0.7226 0.2461 0.0316 1.0000 Uiso
H131 H -0.0818 0.6334 0.2524 0.0292 1.0000 Uiso
H141 H 0.1594 0.3174 0.4050 0.0449 1.0000 Uiso
H151 H 0.0258 0.3183 0.4495 0.0594 1.0000 Uiso
H161 H -0.0981 0.3985 0.3681 0.0450 1.0000 Uiso
H171 H 0.0434 0.2941 0.1245 0.0268 1.0000 Uiso
H181 H -0.1267 0.2965 0.0797 0.0266 1.0000 Uiso
H191 H -0.1865 0.3847 0.1553 0.0236 1.0000 Uiso
H201 H -0.1074 0.4732 0.2605 0.0225 1.0000 Uiso
H211 H 0.6358 -0.1085 0.9176 0.0305 1.0000 Uiso
H221 H 0.6304 0.4413 1.0055 0.0369 1.0000 Uiso
H231 H 0.1403 0.0943 0.4212 0.0377 1.0000 Uiso
H241 H 0.1863 0.5320 0.4826 0.0344 1.0000 Uiso

loop_
_atom_site_aniso_label
_atom_site_aniso_U_11
_atom_site_aniso_U_22
_atom_site_aniso_U_33
_atom_site_aniso_U_23
_atom_site_aniso_U_13
_atom_site_aniso_U_12
Re1 0.01278(14) 0.01506(16) 0.02251(16) 0.00273(11) 0.00591(12) 0.00174(11)
Cl1 0.0243(10) 0.0144(9) 0.0413(12) 0.0040(8) 0.0090(9) 0.0063(7)
Cl2 0.0277(10) 0.0294(11) 0.0305(10) 0.0029(8) 0.0174(8) 0.0012(8)
Cl3 0.0194(9) 0.0306(11) 0.0324(11) 0.0042(8) 0.0018(8) -0.0036(8)
N1 0.017(3) 0.017(3) 0.020(3) 0.006(3) 0.005(3) 0.006(3)
N2 0.010(3) 0.011(3) 0.019(3) 0.000(2) 0.003(2) 0.002(2)
C1 0.031(5) 0.019(4) 0.030(4) 0.004(3) 0.017(4) 0.001(4)
C2 0.032(5) 0.010(4) 0.039(5) 0.002(3) 0.013(4) 0.008(3)
C3 0.023(4) 0.015(4) 0.029(4) 0.003(3) 0.003(3) 0.000(3)
N3 0.016(3) 0.015(3) 0.025(3) 0.002(3) 0.007(3) -0.002(3)
N4 0.012(3) 0.021(3) 0.016(3) 0.001(2) 0.006(2) 0.001(2)
C4 0.030(5) 0.033(5) 0.028(4) 0.006(4) 0.007(4) 0.006(4)
C5 0.029(5) 0.043(6) 0.029(5) 0.017(4) 0.020(4) 0.004(4)
C6 0.026(4) 0.032(5) 0.026(4) -0.001(4) 0.013(4) -0.007(4)
N5 0.016(3) 0.015(3) 0.028(4) 0.000(3) 0.008(3) 0.002(3)
N6 0.016(3) 0.016(3) 0.025(3) -0.001(3) 0.007(3) 0.003(3)
C7 0.026(4) 0.017(4) 0.021(4) -0.007(3) 0.002(3) 0.003(3)
C8 0.033(5) 0.028(5) 0.022(4) -0.004(3) -0.007(4) -0.004(4)
C9 0.016(4) 0.021(4) 0.023(4) 0.004(3) -0.001(3) -0.006(3)
C10 0.015(3) 0.017(4) 0.022(4) -0.002(3) 0.004(3) 0.003(3)
Re2 0.01199(14) 0.01545(16) 0.02446(16) -0.00019(11) 0.00444(12) 0.00200(11)
Cl4 0.0212(9) 0.0150(9) 0.0470(13) -0.0006(8) 0.0053(9) 0.0042(8)
Cl5 0.0248(10) 0.0312(11) 0.0317(11) -0.0027(9) 0.0133(8) -0.0011(9)
Cl6 0.0199(9) 0.0288(11) 0.0290(10) -0.0033(8) -0.0008(8) -0.0013(8)
N7 0.014(3) 0.011(3) 0.026(3) 0.000(3) 0.006(3) 0.005(2)
N8 0.011(3) 0.016(3) 0.025(3) -0.003(3) 0.006(3) -0.001(2)
C11 0.030(4) 0.012(4) 0.029(4) 0.002(3) 0.013(4) -0.002(3)
C12 0.027(4) 0.018(4) 0.035(5) -0.005(3) 0.010(4) -0.007(3)
C13 0.030(4) 0.020(4) 0.024(4) 0.000(3) 0.007(3) 0.007(4)
N9 0.017(3) 0.022(3) 0.023(3) 0.007(3) 0.012(3) 0.003(3)
N10 0.019(3) 0.021(4) 0.021(3) -0.001(3) 0.011(3) 0.002(3)
C14 0.039(5) 0.044(6) 0.030(5) 0.021(4) 0.013(4) 0.016(5)
C15 0.059(7) 0.043(6) 0.046(6) 0.028(5) 0.031(6) 0.016(5)
C16 0.045(6) 0.035(5) 0.033(5) 0.008(4) 0.027(4) 0.000(4)
N11 0.006(3) 0.022(3) 0.024(3) -0.002(3) 0.004(2) 0.003(2)
N12 0.019(3) 0.018(3) 0.022(3) -0.002(3) 0.009(3) 0.001(3)
C17 0.021(4) 0.017(4) 0.029(4) -0.002(3) 0.008(3) 0.003(3)
C18 0.026(4) 0.018(4) 0.022(4) -0.005(3) -0.005(3) -0.001(3)
C19 0.014(4) 0.016(4) 0.029(4) 0.005(3) -0.007(3) 0.000(3)
C20 0.013(3) 0.020(4) 0.024(4) 0.007(3) 0.007(3) 0.004(3)
Re3 0.01677(15) 0.01867(16) 0.02099(15) -0.00082(12) 0.00673(12) -0.00122(12)
O1 0.035(4) 0.030(4) 0.042(4) 0.009(3) 0.018(3) -0.001(3)
O2 0.026(3) 0.035(4) 0.039(4) 0.001(3) 0.002(3) -0.017(3)
O3 0.032(4) 0.052(5) 0.046(4) -0.026(4) 0.017(3) -0.012(3)
O4 0.054(5) 0.049(5) 0.033(4) 0.024(3) 0.022(3) 0.022(4)
Re4 0.01870(15) 0.01667(16) 0.02287(16) -0.00170(12) 0.00886(12) -0.00036(12)
O5 0.025(3) 0.038(4) 0.041(4) 0.014(3) 0.012(3) 0.000(3)
O6 0.028(3) 0.044(4) 0.030(3) 0.000(3) 0.002(3) -0.016(3)
O7 0.053(5) 0.062(6) 0.056(5) -0.034(4) 0.032(4) -0.016(4)
O8 0.062(5) 0.036(4) 0.067(5) 0.022(4) 0.038(4) 0.023(4)
C21 0.023(4) 0.028(5) 0.025(4) 0.000(3) 0.003(3) -0.003(4)
Cl7 0.0345(12) 0.0287(12) 0.0412(13) -0.0017(10) 0.0092(10) 0.0019(9)
Cl8 0.0351(12) 0.0302(12) 0.0389(12) 0.0019(10) 0.0002(10) 0.0042(10)
Cl9 0.0284(11) 0.0506(15) 0.0274(11) -0.0008(10) -0.0019(9) -0.0034(10)
C22 0.032(5) 0.037(5) 0.024(4) -0.001(4) 0.005(4) 0.004(4)
Cl10 0.099(3) 0.0492(17) 0.0262(12) -0.0051(11) 0.0183(14) -0.0206(17)
Cl11 0.0325(13) 0.098(3) 0.0409(15) -0.0151(15) 0.0095(12) -0.0061(15)
Cl12 0.0400(14) 0.0409(16) 0.076(2) 0.0032(14) -0.0161(14) 0.0103(12)
C23 0.031(5) 0.024(5) 0.039(5) 0.001(4) 0.005(4) 0.001(4)
Cl13 0.0586(16) 0.0325(13) 0.0421(14) -0.0057(11) 0.0137(12) 0.0070(12)
Cl14 0.0454(15) 0.0384(14) 0.0563(16) -0.0020(12) 0.0116(13) 0.0105(12)
Cl15 0.0336(13) 0.0614(18) 0.0424(14) -0.0059(12) 0.0056(11) -0.0027(12)
C24 0.027(4) 0.033(5) 0.026(4) 0.004(4) 0.006(4) -0.003(4)
Cl16 0.0444(14) 0.0597(17) 0.0295(11) -0.0131(11) 0.0163(10) -0.0166(13)
Cl17 0.0373(14) 0.067(2) 0.0455(15) -0.0048(14) -0.0088(12) -0.0127(13)
Cl18 0.0487(14) 0.0324(12) 0.0348(12) 0.0035(9) 0.0236(11) 0.0019(11)

loop_
_atom_type_symbol
_atom_type_scat_dispersion_real
_atom_type_scat_dispersion_imag
_atom_type_scat_Cromer_Mann_a1
_atom_type_scat_Cromer_Mann_b1
_atom_type_scat_Cromer_Mann_a2
_atom_type_scat_Cromer_Mann_b2
_atom_type_scat_Cromer_Mann_a3
_atom_type_scat_Cromer_Mann_b3
_atom_type_scat_Cromer_Mann_a4
_atom_type_scat_Cromer_Mann_b4
_atom_type_scat_Cromer_Mann_c
_atom_type_scat_source
'C ' 0.0033 0.0016 2.3100 20.8439 1.0200 10.2075 1.5886 0.5687 0.8650 51.6512 0.2156 International_Tables_Vol_IV_Table_2.2B
'H ' 0.0000 0.0000 0.4930 10.5109 0.3229 26.1257 0.1402 3.1424 0.0408 57.7998 0.0030 International_Tables_Vol_IV_Table_2.2B
'Cl ' 0.1484 0.1585 11.4604 0.0104 7.1964 1.1662 6.2556 18.5194 1.6455 47.7784 -9.5574 International_Tables_Vol_IV_Table_2.2B
'N ' 0.0061 0.0033 12.2126 0.0057 3.1322 9.8933 2.0125 28.9975 1.1663 0.5826 -11.5290 International_Tables_Vol_IV_Table_2.2B
'O ' 0.0106 0.0060 3.0485 13.2771 2.2868 5.7011 1.5463 0.3239 0.8670 32.9089 0.2508 International_Tables_Vol_IV_Table_2.2B
'Re ' -1.0185 7.2310 28.7621 1.6719 15.7189 9.0923 14.5564 0.3505 5.4417 52.0861 10.4720 International_Tables_Vol_IV_Table_2.2B

loop_
_geom_angle_atom_site_label_1
_geom_angle_site_symmetry_1
_geom_angle_atom_site_label_2
_geom_angle_site_symmetry_2
_geom_angle_atom_site_label_3
_geom_angle_site_symmetry_3
_geom_angle
_geom_angle_publ_flag
Cl1 . Re1 . Cl2 . 93.94(8) yes
Cl1 . Re1 . Cl3 . 92.95(8) yes
Cl2 . Re1 . Cl3 . 93.98(8) yes
Cl1 . Re1 . N1 . 173.82(19) yes
Cl2 . Re1 . N1 . 90.77(19) yes
Cl3 . Re1 . N1 . 90.72(19) yes
Cl1 . Re1 . N3 . 91.55(19) yes
Cl2 . Re1 . N3 . 170.87(19) yes
Cl3 . Re1 . N3 . 93.01(19) yes
N1 . Re1 . N3 . 83.3(3) yes
Cl1 . Re1 . N5 . 92.95(19) yes
Cl2 . Re1 . N5 . 91.02(19) yes
Cl3 . Re1 . N5 . 171.98(19) yes
N1 . Re1 . N5 . 82.9(3) yes
N3 . Re1 . N5 . 81.4(3) yes
Re1 . N1 . N2 . 121.4(5) yes
Re1 . N1 . C1 . 133.0(6) yes
N2 . N1 . C1 . 105.5(6) yes
N1 . N2 . C3 . 110.9(6) yes
N1 . N2 . C10 . 118.5(6) yes
C3 . N2 . C10 . 130.6(6) yes
N1 . C1 . C2 . 109.5(8) yes
N1 . C1 . H11 . 125.245 no
C2 . C1 . H11 . 125.251 no
C1 . C2 . C3 . 106.3(8) yes
C1 . C2 . H21 . 126.835 no
C3 . C2 . H21 . 126.845 no
N2 . C3 . C2 . 107.8(7) yes
N2 . C3 . H31 . 126.117 no
C2 . C3 . H31 . 126.121 no
Re1 . N3 . N4 . 119.4(5) yes
Re1 . N3 . C4 . 133.4(6) yes
N4 . N3 . C4 . 107.1(7) yes
N3 . N4 . C6 . 110.1(7) yes
N3 . N4 . C10 . 119.9(6) yes
C6 . N4 . C10 . 129.6(7) yes
N3 . C4 . C5 . 109.0(8) yes
N3 . C4 . H41 . 125.481 no
C5 . C4 . H41 . 125.475 no
C4 . C5 . C6 . 106.4(7) yes
C4 . C5 . H51 . 126.824 no
C6 . C5 . H51 . 126.825 no
N4 . C6 . C5 . 107.3(8) yes
N4 . C6 . H61 . 126.330 no
C5 . C6 . H61 . 126.323 no
Re1 . N5 . N6 . 120.4(5) yes
Re1 . N5 . C7 . 134.2(6) yes
N6 . N5 . C7 . 105.4(6) yes
N5 . N6 . C9 . 111.9(7) yes
N5 . N6 . C10 . 118.8(6) yes
C9 . N6 . C10 . 129.3(7) yes
N5 . C7 . C8 . 110.2(7) yes
N5 . C7 . H71 . 124.887 no
C8 . C7 . H71 . 124.900 no
C7 . C8 . C9 . 105.6(7) yes
C7 . C8 . H81 . 127.185 no
C9 . C8 . H81 . 127.198 no
N6 . C9 . C8 . 106.9(7) yes
N6 . C9 . H91 . 126.561 no
C8 . C9 . H91 . 126.556 no
N2 . C10 . N4 . 109.0(6) yes
N2 . C10 . N6 . 111.1(6) yes
N4 . C10 . N6 . 109.3(6) yes
N2 . C10 . H101 . 108.599 no
N4 . C10 . H101 . 110.466 no
N6 . C10 . H101 . 108.322 no
Cl4 . Re2 . Cl5 . 94.33(8) yes
Cl4 . Re2 . Cl6 . 92.87(8) yes
Cl5 . Re2 . Cl6 . 94.22(8) yes
Cl4 . Re2 . N7 . 172.68(19) yes
Cl5 . Re2 . N7 . 90.52(19) yes
Cl6 . Re2 . N7 . 92.24(19) yes
Cl4 . Re2 . N9 . 92.1(2) yes
Cl5 . Re2 . N9 . 171.12(19) yes
Cl6 . Re2 . N9 . 91.6(2) yes
N7 . Re2 . N9 . 82.5(3) yes
Cl4 . Re2 . N11 . 91.20(19) yes
Cl5 . Re2 . N11 . 91.54(19) yes
Cl6 . Re2 . N11 . 172.68(18) yes
N7 . Re2 . N11 . 83.2(3) yes
N9 . Re2 . N11 . 82.2(3) yes
Re2 . N7 . N8 . 120.2(5) yes
Re2 . N7 . C11 . 133.2(6) yes
N8 . N7 . C11 . 106.6(6) yes
N7 . N8 . C13 . 110.2(7) yes
N7 . N8 . C20 . 119.6(6) yes
C13 . N8 . C20 . 130.2(7) yes
N7 . C11 . C12 . 109.1(7) yes
N7 . C11 . H111 . 125.466 no
C12 . C11 . H111 . 125.466 no
C11 . C12 . C13 . 106.0(8) yes
C11 . C12 . H121 . 127.005 no
C13 . C12 . H121 . 127.015 no
N8 . C13 . C12 . 108.1(8) yes
N8 . C13 . H131 . 125.937 no
C12 . C13 . H131 . 125.921 no
Re2 . N9 . N10 . 119.9(5) yes
Re2 . N9 . C14 . 134.9(6) yes
N10 . N9 . C14 . 105.2(7) yes
N9 . N10 . C16 . 110.7(7) yes
N9 . N10 . C20 . 119.4(6) yes
C16 . N10 . C20 . 129.8(7) yes
N9 . C14 . C15 . 111.3(8) yes
N9 . C14 . H141 . 124.386 no
C15 . C14 . H141 . 124.347 no
C14 . C15 . C16 . 105.1(8) yes
C14 . C15 . H151 . 127.465 no
C16 . C15 . H151 . 127.456 no
N10 . C16 . C15 . 107.7(9) yes
N10 . C16 . H161 . 126.158 no
C15 . C16 . H161 . 126.160 no
Re2 . N11 . N12 . 120.3(5) yes
Re2 . N11 . C17 . 133.6(5) yes
N12 . N11 . C17 . 106.1(6) yes
N11 . N12 . C19 . 110.4(7) yes
N11 . N12 . C20 . 118.5(6) yes
C19 . N12 . C20 . 131.1(7) yes
N11 . C17 . C18 . 109.4(7) yes
N11 . C17 . H171 . 125.274 no
C18 . C17 . H171 . 125.289 no
C17 . C18 . C19 . 106.8(7) yes
C17 . C18 . H181 . 126.590 no
C19 . C18 . H181 . 126.590 no
N12 . C19 . C18 . 107.2(7) yes
N12 . C19 . H191 . 126.378 no
C18 . C19 . H191 . 126.378 no
N8 . C20 . N10 . 110.8(6) yes
N8 . C20 . N12 . 110.3(6) yes
N10 . C20 . N12 . 108.7(6) yes
N8 . C20 . H201 . 107.777 no
N10 . C20 . H201 . 109.368 no
N12 . C20 . H201 . 109.877 no
O1 . Re3 . O2 . 110.3(3) yes
O1 . Re3 . O3 . 109.8(4) yes
O2 . Re3 . O3 . 107.6(4) yes
O1 . Re3 . O4 . 110.2(3) yes
O2 . Re3 . O4 . 108.8(4) yes
O3 . Re3 . O4 . 110.2(4) yes
O5 . Re4 . O6 . 110.8(3) yes
O5 . Re4 . O7 . 110.3(4) yes
O6 . Re4 . O7 . 108.2(4) yes
O5 . Re4 . O8 . 109.7(3) yes
O6 . Re4 . O8 . 109.8(4) yes
O7 . Re4 . O8 . 107.9(5) yes
Cl7 . C21 . Cl8 . 110.0(5) yes
Cl7 . C21 . Cl9 . 110.5(5) yes
Cl8 . C21 . Cl9 . 109.5(5) yes
Cl7 . C21 . H211 . 108.427 no
Cl8 . C21 . H211 . 109.437 no
Cl9 . C21 . H211 . 108.940 no
Cl10 . C22 . Cl11 . 109.2(5) yes
Cl10 . C22 . Cl12 . 111.1(5) yes
Cl11 . C22 . Cl12 . 110.3(6) yes
Cl10 . C22 . H221 . 108.850 no
Cl11 . C22 . H221 . 109.691 no
Cl12 . C22 . H221 . 107.658 no
Cl13 . C23 . Cl14 . 110.0(6) yes
Cl13 . C23 . Cl15 . 111.8(6) yes
Cl14 . C23 . Cl15 . 110.6(5) yes
Cl13 . C23 . H231 . 107.891 no
Cl14 . C23 . H231 . 109.113 no
Cl15 . C23 . H231 . 107.268 no
Cl16 . C24 . Cl17 . 111.3(5) yes
Cl16 . C24 . Cl18 . 109.9(5) yes
Cl17 . C24 . Cl18 . 109.7(5) yes
Cl16 . C24 . H241 . 108.032 no
Cl17 . C24 . H241 . 108.191 no
Cl18 . C24 . H241 . 109.704 no

loop_
_geom_bond_atom_site_label_1
_geom_bond_site_symmetry_1
_geom_bond_atom_site_label_2
_geom_bond_site_symmetry_2
_geom_bond_distance
_geom_bond_publ_flag
Re1 . Cl1 . 2.306(2) yes
Re1 . Cl2 . 2.290(2) yes
Re1 . Cl3 . 2.292(2) yes
Re1 . N1 . 2.098(7) yes
Re1 . N3 . 2.116(7) yes
Re1 . N5 . 2.108(7) yes
N1 . N2 . 1.351(9) yes
N1 . C1 . 1.352(11) yes
N2 . C3 . 1.351(10) yes
N2 . C10 . 1.453(10) yes
C1 . C2 . 1.394(12) yes
C1 . H11 . 1.000 no
C2 . C3 . 1.347(12) yes
C2 . H21 . 1.000 no
C3 . H31 . 1.000 no
N3 . N4 . 1.363(9) yes
N3 . C4 . 1.327(11) yes
N4 . C6 . 1.358(10) yes
N4 . C10 . 1.454(10) yes
C4 . C5 . 1.415(13) yes
C4 . H41 . 1.000 no
C5 . C6 . 1.360(13) yes
C5 . H51 . 1.000 no
C6 . H61 . 1.000 no
N5 . N6 . 1.369(9) yes
N5 . C7 . 1.341(10) yes
N6 . C9 . 1.341(10) yes
N6 . C10 . 1.442(10) yes
C7 . C8 . 1.407(13) yes
C7 . H71 . 1.000 no
C8 . C9 . 1.386(13) yes
C8 . H81 . 1.000 no
C9 . H91 . 1.000 no
C10 . H101 . 1.000 no
Re2 . Cl4 . 2.308(2) yes
Re2 . Cl5 . 2.296(2) yes
Re2 . Cl6 . 2.285(2) yes
Re2 . N7 . 2.108(6) yes
Re2 . N9 . 2.119(6) yes
Re2 . N11 . 2.113(6) yes
N7 . N8 . 1.366(9) yes
N7 . C11 . 1.341(10) yes
N8 . C13 . 1.340(11) yes
N8 . C20 . 1.439(10) yes
C11 . C12 . 1.404(12) yes
C11 . H111 . 1.000 no
C12 . C13 . 1.365(13) yes
C12 . H121 . 1.000 no
C13 . H131 . 1.000 no
N9 . N10 . 1.369(9) yes
N9 . C14 . 1.335(11) yes
N10 . C16 . 1.343(11) yes
N10 . C20 . 1.441(10) yes
C14 . C15 . 1.386(15) yes
C14 . H141 . 1.000 no
C15 . C16 . 1.379(15) yes
C15 . H151 . 1.000 no
C16 . H161 . 1.000 no
N11 . N12 . 1.378(9) yes
N11 . C17 . 1.337(11) yes
N12 . C19 . 1.353(10) yes
N12 . C20 . 1.462(10) yes
C17 . C18 . 1.402(12) yes
C17 . H171 . 1.000 no
C18 . C19 . 1.362(13) yes
C18 . H181 . 1.000 no
C19 . H191 . 1.000 no
C20 . H201 . 1.000 no
Re3 . O1 . 1.706(6) yes
Re3 . O2 . 1.735(6) yes
Re3 . O3 . 1.703(7) yes
Re3 . O4 . 1.712(7) yes
Re4 . O5 . 1.720(6) yes
Re4 . O6 . 1.730(6) yes
Re4 . O7 . 1.705(7) yes
Re4 . O8 . 1.710(7) yes
C21 . Cl7 . 1.765(10) yes
C21 . Cl8 . 1.765(9) yes
C21 . Cl9 . 1.769(9) yes
C21 . H211 . 1.000 no
C22 . Cl10 . 1.763(10) yes
C22 . Cl11 . 1.755(10) yes
C22 . Cl12 . 1.736(10) yes
C22 . H221 . 1.000 no
C23 . Cl13 . 1.754(10) yes
C23 . Cl14 . 1.757(10) yes
C23 . Cl15 . 1.759(10) yes
C23 . H231 . 1.000 no
C24 . Cl16 . 1.756(10) yes
C24 . Cl17 . 1.747(10) yes
C24 . Cl18 . 1.763(9) yes
C24 . H241 . 1.000 no

loop_
_geom_contact_atom_site_label_1
_geom_contact_atom_site_label_2
_geom_contact_site_symmetry_2
_geom_contact_distance
C3 O6 4_555 2.988(11)
C7 O4 . 3.251(10)
C10 O1 3_656 2.920(10)
C10 O6 4_555 2.950(10)
C13 O2 4_454 2.879(12)
C17 O8 . 3.163(10)
C20 O2 4_454 2.885(10)
C20 O5 3_555 2.975(10)
